data_8101542
loop_
_publ_author_name
'Zukerman-Schpector, J.'
'Olivato, Paulo R.'
'Yreijo, Marcelo H.'

_publ_section_title
;
Crystal structure of 2'-fluorophenyl-2-ethylsulfonyl acetate, C~10~H~11~FO~4~S
;
_journal_issue 3
_journal_name_full 'Zeitschrift f\"ur Kristallographie - New Crystal Structures'
_journal_page_first 365
_journal_page_last 366
_journal_volume 214
_journal_year 1999
_chemical_formula_moiety 'C10 H11 F O4 S'
_chemical_formula_sum 'C10 H11 F O4 S'
_chemical_formula_weight 246.25
_space_group_IT_number 4
_symmetry_cell_setting monoclinic
_symmetry_space_group_name_Hall 'P 2yb'
_symmetry_space_group_name_H-M 'P 1 21 1'
_cell_angle_alpha 90.00
_cell_angle_beta 92.180(10)
_cell_angle_gamma 90.00
_cell_formula_units_Z 2
_cell_length_a 5.4166(5)
_cell_length_b 8.2886(8)
_cell_length_c 12.3390(10)
_cell_volume 553.57(9)
_diffrn_ambient_temperature 291(1)
_exptl_crystal_density_diffrn 1.477
_refine_ls_R_factor_obs 0.0375
_refine_ls_wR_factor_obs 0.0880
_cod_original_sg_symbol_H-M 'P 21'
_cod_database_code 8101542

loop_
_symmetry_equiv_pos_as_xyz
'x, y, z'
'-x, y+1/2, -z'

loop_
_atom_site_aniso_label
_atom_site_aniso_U_11
_atom_site_aniso_U_22
_atom_site_aniso_U_33
_atom_site_aniso_U_23
_atom_site_aniso_U_13
_atom_site_aniso_U_12
S 0.0315(4) 0.0273(5) 0.0405(5) 0.0012(8) 0.0015(4) -0.0009(8)
O1S 0.042(2) 0.032(3) 0.057(3) 0.007(2) -0.005(2) 0.0071(19)
O2S 0.040(3) 0.036(3) 0.062(3) -0.005(2) 0.001(2) -0.011(2)
O1 0.067(2) 0.030(2) 0.043(2) 0.0025(17) 0.0043(17) -0.0133(19)
O2 0.142(5) 0.046(3) 0.047(2) -0.009(2) 0.014(3) -0.038(3)
F1A 0.076(3) 0.091(4) 0.072(3) -0.001(3) 0.009(2) 0.025(3)
F1B 0.069(8) 0.082(9) 0.063(8) 0.016(11) 0.011(6) 0.021(12)
C1 0.053(3) 0.038(3) 0.037(3) 0.002(2) 0.005(2) -0.010(3)
C2 0.058(3) 0.047(3) 0.058(3) 0.001(3) 0.003(3) -0.002(3)
C3 0.072(5) 0.066(4) 0.057(4) 0.016(3) -0.016(4) -0.006(4)
C4 0.093(5) 0.074(5) 0.038(3) 0.006(3) 0.012(3) -0.020(4)
C5 0.071(4) 0.078(4) 0.057(4) 0.001(3) 0.021(3) 0.001(4)
C6 0.058(3) 0.059(3) 0.053(3) 0.006(3) 0.002(3) -0.002(3)
C8 0.043(2) 0.034(3) 0.042(2) 0.003(3) 0.0017(17) 0.000(3)
C9 0.0319(18) 0.032(2) 0.036(2) 0.001(3) 0.0001(15) -0.004(3)
C10 0.042(2) 0.039(2) 0.043(2) -0.004(4) 0.0025(17) 0.009(4)
C11 0.067(3) 0.053(3) 0.050(3) 0.007(4) 0.020(2) 0.004(4)

loop_
_atom_site_label
_atom_site_type_symbol
_atom_site_fract_x
_atom_site_fract_y
_atom_site_fract_z
_atom_site_U_iso_or_equiv
_atom_site_thermal_displace_type
_atom_site_occupancy
_atom_site_symmetry_multiplicity
_atom_site_calc_flag
_atom_site_refinement_flags
_atom_site_disorder_assembly
_atom_site_disorder_group
S S -0.13875(17) 0.2462(2) 0.97406(8) 0.0331(3) Uani 1 2 d . . .
O1S O -0.2499(7) 0.3955(5) 0.9361(3) 0.0440(11) Uani 1 2 d . . .
O2S O -0.2614(7) 0.0990(5) 0.9424(3) 0.0461(11) Uani 1 2 d . . .
O1 O 0.2351(7) 0.3727(4) 0.7662(3) 0.0463(10) Uani 1 2 d . . .
O2 O 0.1202(11) 0.1170(6) 0.7571(3) 0.0779(17) Uani 1 2 d . . .
F1A F -0.1054(9) 0.5407(7) 0.6582(4) 0.0796(19) Uani 0.745(9) 2 d P A 1
F1B F 0.603(2) 0.244(3) 0.6636(9) 0.071(5) Uani 0.255(9) 2 d P A 2
C1 C 0.2431(9) 0.3831(6) 0.6538(4) 0.0426(12) Uani 1 2 d . A .
C2 C 0.0668(10) 0.4700(7) 0.5974(5) 0.0540(14) Uani 1 2 d . . .
H2 H -0.0621 0.5212 0.6346 0.073 Uiso 0.255 2 d P . .
C3 C 0.0701(12) 0.4865(9) 0.4876(5) 0.065(2) Uani 1 2 d . A .
H3 H -0.0512 0.5464 0.4505 0.078 Uiso 1 2 calc R . .
C4 C 0.2548(12) 0.4134(9) 0.4327(4) 0.0683(18) Uani 1 2 d . . .
H4 H 0.2586 0.4228 0.3577 0.082 Uiso 1 2 calc R A .
C5 C 0.4334(12) 0.3268(9) 0.4879(5) 0.0681(18) Uani 1 2 d . A .
H5 H 0.5586 0.2777 0.4503 0.082 Uiso 1 2 calc R . .
C6 C 0.4292(11) 0.3118(8) 0.5989(5) 0.0566(15) Uani 1 2 d . . .
H6 H 0.5546 0.2523 0.6366 0.072 Uiso 0.745 2 d P . .
C8 C 0.1701(8) 0.2323(9) 0.8094(3) 0.0395(11) Uani 1 2 d . . .
C9 C 0.1715(6) 0.2413(9) 0.9304(3) 0.0336(8) Uani 1 2 d . . .
H9A H 0.2585 0.3377 0.9551 0.040 Uiso 1 2 calc R . .
H9B H 0.2568 0.1483 0.9614 0.040 Uiso 1 2 calc R . .
C10 C -0.0980(7) 0.2518(10) 1.1169(3) 0.0414(10) Uani 1 2 d . . .
H10A H -0.0096 0.1562 1.1420 0.050 Uiso 1 2 calc R . .
H10B H -0.0008 0.3456 1.1383 0.050 Uiso 1 2 calc R . .
C11 C -0.3496(10) 0.2593(11) 1.1687(4) 0.0562(14) Uani 1 2 d . . .
H11A H -0.3265 0.2725 1.2457 0.084 Uiso 1 2 calc R . .
H11B H -0.4384 0.1611 1.1536 0.084 Uiso 1 2 calc R . .
H11C H -0.4419 0.3490 1.1392 0.084 Uiso 1 2 calc R . .

loop_
_geom_bond_atom_site_label_1
_geom_bond_atom_site_label_2
_geom_bond_distance
_geom_bond_publ_flag
S O2S 1.436(4) no
S O1S 1.447(4) no
S C10 1.769(4) no
S C9 1.785(4) no
O1 C8 1.333(7) no
O1 C1 1.392(6) no
O2 C8 1.179(7) no
C1 C2 1.366(7) no
C1 C6 1.370(8) no
C2 F1A 1.352(7) no
C2 C3 1.362(8) no
C3 C4 1.371(9) no
C4 C5 1.366(9) no
C5 C6 1.375(8) no
C6 F1B 1.334(14) no
C8 C9 1.495(5) no
C10 C11 1.528(6) no
